data_4513897
loop_
_publ_author_name
'Sumesh, Remani Vasudevan'
'Muthu, Muthumani'
'Almansour, Abdulrahman I.'
'Suresh Kumar, Raju'
'Arumugam, Natarajan'
'Athimoolam, S.'
'Jeya Yasmi Prabha, E. Arockia'
'Kumar, Raju Ranjith'

_publ_section_title
;
 Multicomponent Dipolar Cycloaddition Strategy: Combinatorial Synthesis of
 Novel Spiro-Tethered Pyrazolo[3,4-b]quinoline Hybrid Heterocycles.
;
_journal_issue 5
_journal_name_full 'ACS combinatorial science'
_journal_page_first 262
_journal_page_last 270
_journal_paper_doi 10.1021/acscombsci.6b00003
_journal_volume 18
_journal_year 2016
_chemical_formula_moiety 'C34 H27 Cl2 N5 O2'
_chemical_formula_sum 'C34 H27 Cl2 N5 O2'
_chemical_formula_weight 608.50
_chemical_melting_point 242
_chemical_name_common
;
4'-(2,4-Dichlorophenyl)-1',3''-dimethyl-1''-phenyl-7''
,8''-dihydrodispiro[indoline-3,2'-pyrrolidine-3',
6''-pyrazolo[3,4-b]quinoline]-2,5''(1''H)-dione
;
_chemical_name_systematic
;
4'-(2,4-Dichlorophenyl)-1',3''-dimethyl-1''-phenyl-7''
,8''-dihydrodispiro[indoline-3,2'-pyrrolidine-3',
6''-pyrazolo[3,4-b]quinoline]-2,5''(1''H)-dione
;
_space_group_crystal_system triclinic
_space_group_IT_number 2
_space_group_name_Hall '-P 1'
_space_group_name_H-M_alt 'P -1'
_symmetry_space_group_name_Hall '-P 1'
_symmetry_space_group_name_H-M 'P -1'
_atom_sites_solution_hydrogens geom
_audit_creation_method SHELXL-2014
_cell_angle_alpha 91.767(11)
_cell_angle_beta 96.391(14)
_cell_angle_gamma 92.148(12)
_cell_formula_units_Z 4
_cell_length_a 14.3841(9)
_cell_length_b 14.7846(8)
_cell_length_c 16.9692(11)
_cell_measurement_reflns_used 2784
_cell_measurement_temperature 293(2)
_cell_measurement_theta_max 24.38
_cell_measurement_theta_min 2.34
_cell_volume 3581.5(4)
_computing_structure_refinement 'SHELXL-2014 (Sheldrick, 2014)'
_diffrn_ambient_temperature 293(2)
_diffrn_measured_fraction_theta_full 0.965
_diffrn_measured_fraction_theta_max 0.995
_diffrn_measurement_device_type 'Bruker SMART APEX CCD area-detector'
_diffrn_measurement_method \w
_diffrn_radiation_source 'fine-focus sealed tube'
_diffrn_radiation_type MoK\a
_diffrn_radiation_wavelength 0.71073
_diffrn_reflns_av_R_equivalents 0.0571
_diffrn_reflns_av_unetI/netI 0.0839
_diffrn_reflns_Laue_measured_fraction_full 0.965
_diffrn_reflns_Laue_measured_fraction_max 0.995
_diffrn_reflns_limit_h_max 17
_diffrn_reflns_limit_h_min -17
_diffrn_reflns_limit_k_max 17
_diffrn_reflns_limit_k_min -17
_diffrn_reflns_limit_l_max 20
_diffrn_reflns_limit_l_min -20
_diffrn_reflns_number 32018
_diffrn_reflns_point_group_measured_fraction_full 0.965
_diffrn_reflns_point_group_measured_fraction_max 0.995
_diffrn_reflns_theta_full 25.242
_diffrn_reflns_theta_max 24.999
_diffrn_reflns_theta_min 1.379
_exptl_absorpt_coefficient_mu 0.215
_exptl_absorpt_correction_type none
_exptl_crystal_colour colourless
_exptl_crystal_density_diffrn 1.129
_exptl_crystal_description block
_exptl_crystal_F_000 1264
_exptl_crystal_size_max 0.22
_exptl_crystal_size_mid 0.19
_exptl_crystal_size_min 0.17
_platon_squeeze_details
;
;
_refine_diff_density_max 0.881
_refine_diff_density_min -0.673
_refine_diff_density_rms 0.087
_refine_ls_extinction_method none
_refine_ls_goodness_of_fit_ref 1.114
_refine_ls_hydrogen_treatment constr
_refine_ls_matrix_type full
_refine_ls_number_parameters 719
_refine_ls_number_reflns 12521
_refine_ls_number_restraints 18
_refine_ls_restrained_S_all 1.116
_refine_ls_R_factor_all 0.1359
_refine_ls_R_factor_gt 0.0964
_refine_ls_shift/su_max 0.001
_refine_ls_shift/su_mean 0.000
_refine_ls_structure_factor_coef Fsqd
_refine_ls_weighting_details 'w=1/[\s^2^(Fo^2^)+(0.1534P)^2^] where P=(Fo^2^+2Fc^2^)/3'
_refine_ls_weighting_scheme calc
_refine_ls_wR_factor_gt 0.2703
_refine_ls_wR_factor_ref 0.2947
_reflns_Friedel_coverage 0.000
_reflns_number_gt 6668
_reflns_number_total 12521
_reflns_threshold_expression 'I > 2\s(I)'
_cod_data_source_file co6b00003_si_004.cif
_cod_data_source_block shelx
_cod_database_code 4513897
_shelx_space_group_comment
;
The symmetry employed for this shelxl refinement is uniquely defined
by the following loop, which should always be used as a source of
symmetry information in preference to the above space-group names.
They are only intended as comments.
;
_shelxl_version_number 2014-3

loop_
_space_group_symop_operation_xyz
'x, y, z'
'-x, -y, -z'

loop_
_atom_site_label
_atom_site_type_symbol
_atom_site_fract_x
_atom_site_fract_y
_atom_site_fract_z
_atom_site_U_iso_or_equiv
_atom_site_adp_type
_atom_site_occupancy
_atom_site_site_symmetry_order
_atom_site_calc_flag
_atom_site_refinement_flags_posn
_atom_site_refinement_flags_adp
C1A C 0.7345(5) 0.4016(4) 0.9608(4) 0.0996(10) Uani 1 1 d D .
C2A C 0.8095(4) 0.3611(5) 1.0040(4) 0.0996(10) Uani 1 1 d D .
H2A H 0.7958 0.3225 1.0438 0.119 Uiso 1 1 calc R U
C3A C 0.9034(4) 0.3745(4) 0.9917(4) 0.0996(10) Uani 1 1 d D .
H3A H 0.9511 0.3461 1.0218 0.119 Uiso 1 1 calc R U
C4A C 0.9215(5) 0.4323(4) 0.9321(4) 0.0996(10) Uani 1 1 d D .
H4A H 0.9829 0.4438 0.9217 0.119 Uiso 1 1 calc R U
C5A C 0.8495(4) 0.4730(5) 0.8881(4) 0.0996(10) Uani 1 1 d D .
H5A H 0.8640 0.5125 0.8493 0.119 Uiso 1 1 calc R U
C6A C 0.7553(4) 0.4573(4) 0.8994(4) 0.0996(10) Uani 1 1 d D .
H6A H 0.7079 0.4833 0.8670 0.119 Uiso 1 1 calc R U
C7A C 0.4933(4) 0.4005(4) 0.9562(3) 0.0654(14) Uani 1 1 d . .
C8A C 0.4006(4) 0.4210(4) 0.9155(3) 0.0798(17) Uani 1 1 d . .
H8A1 H 0.4085 0.4502 0.8669 0.120 Uiso 1 1 calc R U
H8A2 H 0.3694 0.4603 0.9492 0.120 Uiso 1 1 calc R U
H8A3 H 0.3637 0.3657 0.9042 0.120 Uiso 1 1 calc R U
C9A C 0.5121(3) 0.3611(3) 1.0324(3) 0.0546(12) Uani 1 1 d . .
C10A C 0.6111(4) 0.3508(3) 1.0435(3) 0.0571(12) Uani 1 1 d . .
C11A C 0.4636(3) 0.3382(3) 1.0942(3) 0.0492(11) Uani 1 1 d . .
H11A H 0.3998 0.3472 1.0923 0.059 Uiso 1 1 calc R U
C12A C 0.5113(3) 0.3016(3) 1.1589(2) 0.0423(10) Uani 1 1 d . .
C13A C 0.6075(3) 0.2880(3) 1.1604(3) 0.0441(10) Uani 1 1 d . .
C14A C 0.6558(3) 0.2361(3) 1.2254(3) 0.0526(11) Uani 1 1 d . .
H14A H 0.6999 0.1970 1.2035 0.063 Uiso 1 1 calc R U
H14B H 0.6911 0.2781 1.2635 0.063 Uiso 1 1 calc R U
C15A C 0.5904(3) 0.1800(3) 1.2671(3) 0.0463(10) Uani 1 1 d . .
H15A H 0.6255 0.1520 1.3114 0.056 Uiso 1 1 calc R U
H15B H 0.5622 0.1319 1.2310 0.056 Uiso 1 1 calc R U
C16A C 0.5130(3) 0.2339(3) 1.2979(2) 0.0388(9) Uani 1 1 d . .
C17A C 0.4597(3) 0.2781(3) 1.2281(2) 0.0409(10) Uani 1 1 d . .
C18A C 0.5487(3) 0.3083(3) 1.3630(2) 0.0437(10) Uani 1 1 d . .
C19A C 0.6398(3) 0.2797(3) 1.4126(3) 0.0495(11) Uani 1 1 d . .
C20A C 0.6679(3) 0.4217(3) 1.3724(3) 0.0505(11) Uani 1 1 d . .
C21A C 0.7124(4) 0.5039(4) 1.3633(3) 0.0683(14) Uani 1 1 d . .
H21A H 0.7744 0.5154 1.3843 0.082 Uiso 1 1 calc R U
C22A C 0.6651(5) 0.5660(4) 1.3239(4) 0.0766(16) Uani 1 1 d . .
H22A H 0.6950 0.6217 1.3176 0.092 Uiso 1 1 calc R U
C23A C 0.5724(4) 0.5518(3) 1.2911(3) 0.0672(14) Uani 1 1 d . .
H23A H 0.5409 0.5973 1.2640 0.081 Uiso 1 1 calc R U
C24A C 0.5271(4) 0.4669(3) 1.3000(3) 0.0547(12) Uani 1 1 d . .
H24A H 0.4649 0.4553 1.2797 0.066 Uiso 1 1 calc R U
C25A C 0.5776(3) 0.4023(3) 1.3394(3) 0.0466(10) Uani 1 1 d . .
C26A C 0.4906(4) 0.3643(3) 1.4863(3) 0.0636(13) Uani 1 1 d . .
H26A H 0.5413 0.3382 1.5183 0.095 Uiso 1 1 calc R U
H26B H 0.4361 0.3637 1.5142 0.095 Uiso 1 1 calc R U
H26C H 0.5080 0.4257 1.4755 0.095 Uiso 1 1 calc R U
C27A C 0.4398(3) 0.2177(3) 1.4227(3) 0.0511(11) Uani 1 1 d . .
H27A H 0.3777 0.2142 1.4399 0.061 Uiso 1 1 calc R U
H27B H 0.4832 0.1890 1.4611 0.061 Uiso 1 1 calc R U
C28A C 0.4399(3) 0.1743(3) 1.3399(2) 0.0424(10) Uani 1 1 d . .
H28A H 0.3782 0.1840 1.3115 0.051 Uiso 1 1 calc R U
C29A C 0.4508(3) 0.0739(3) 1.3392(3) 0.0457(10) Uani 1 1 d . .
C30A C 0.5106(3) 0.0307(3) 1.3955(3) 0.0526(11) Uani 1 1 d . .
H30A H 0.5468 0.0661 1.4345 0.063 Uiso 1 1 calc R U
C31A C 0.5182(4) -0.0598(3) 1.3957(3) 0.0581(12) Uani 1 1 d . .
H31A H 0.5594 -0.0855 1.4341 0.070 Uiso 1 1 calc R U
C32A C 0.4651(4) -0.1145(3) 1.3391(3) 0.0590(12) Uani 1 1 d . .
C33A C 0.4079(3) -0.0767(3) 1.2827(3) 0.0531(12) Uani 1 1 d . .
H33A H 0.3720 -0.1131 1.2443 0.064 Uiso 1 1 calc R U
C34A C 0.4022(3) 0.0154(3) 1.2816(3) 0.0489(11) Uani 1 1 d . .
N1A N 0.6592(3) 0.3142(2) 1.1041(2) 0.0501(9) Uani 1 1 d . .
N2A N 0.6435(3) 0.3843(3) 0.9765(2) 0.0666(11) Uani 1 1 d . .
N3A N 0.5718(4) 0.4155(3) 0.9240(3) 0.0721(12) Uani 1 1 d . .
N4A N 0.4702(3) 0.3121(2) 1.4120(2) 0.0458(9) Uani 1 1 d . .
N5A N 0.7042(3) 0.3476(3) 1.4154(2) 0.0539(10) Uani 1 1 d . .
H5A1 H 0.7599 0.3465 1.4398 0.065 Uiso 1 1 calc R U
O1A O 0.6488(2) 0.2085(2) 1.44716(19) 0.0602(9) Uani 1 1 d . .
O2A O 0.3780(2) 0.2971(2) 1.22667(18) 0.0557(8) Uani 1 1 d . .
Cl1A Cl 0.32879(10) 0.05913(9) 1.20434(8) 0.0711(4) Uani 1 1 d . .
Cl2A Cl 0.47395(13) -0.23069(9) 1.33879(10) 0.0878(5) Uani 1 1 d . .
C1B C 0.6130(5) 0.1423(5) 0.9629(4) 0.1024(10) Uani 1 1 d D .
C2B C 0.5600(4) 0.1782(5) 0.8990(4) 0.1024(10) Uani 1 1 d D .
H2B H 0.5886 0.2032 0.8578 0.123 Uiso 1 1 calc R U
C3B C 0.4631(4) 0.1762(5) 0.8977(4) 0.1024(10) Uani 1 1 d D .
H3B H 0.4261 0.1985 0.8547 0.123 Uiso 1 1 calc R U
C4B C 0.4216(5) 0.1406(5) 0.9610(4) 0.1024(10) Uani 1 1 d D .
H4B H 0.3567 0.1404 0.9595 0.123 Uiso 1 1 calc R U
C5B C 0.4730(4) 0.1055(5) 1.0259(4) 0.1024(10) Uani 1 1 d D .
H5B H 0.4445 0.0813 1.0676 0.123 Uiso 1 1 calc R U
C6B C 0.5698(4) 0.1087(5) 1.0256(4) 0.1024(10) Uani 1 1 d D .
H6B H 0.6069 0.0873 1.0689 0.123 Uiso 1 1 calc R U
C7B C 0.8475(5) 0.0997(4) 1.0170(3) 0.0786(16) Uani 1 1 d . .
C8B C 0.9208(6) 0.0639(7) 1.0784(5) 0.127(3) Uani 1 1 d . .
H8B1 H 0.9201 0.0969 1.1279 0.191 Uiso 1 1 calc R U
H8B2 H 0.9816 0.0712 1.0604 0.191 Uiso 1 1 calc R U
H8B3 H 0.9071 0.0008 1.0856 0.191 Uiso 1 1 calc R U
C9B C 0.8597(4) 0.1378(3) 0.9430(3) 0.0600(13) Uani 1 1 d . .
C10B C 0.7699(4) 0.1625(3) 0.9129(3) 0.0586(12) Uani 1 1 d . .
C11B C 0.9326(4) 0.1566(3) 0.8977(3) 0.0609(13) Uani 1 1 d . .
H11B H 0.9932 0.1403 0.9146 0.073 Uiso 1 1 calc R U
C12B C 0.9132(3) 0.1999(3) 0.8275(3) 0.0472(10) Uani 1 1 d . .
C13B C 0.8202(3) 0.2270(3) 0.8049(3) 0.0488(11) Uani 1 1 d . .
C14B C 0.8006(3) 0.2787(3) 0.7330(3) 0.0527(11) Uani 1 1 d . .
H14C H 0.7520 0.3208 0.7409 0.063 Uiso 1 1 calc R U
H14D H 0.7772 0.2375 0.6891 0.063 Uiso 1 1 calc R U
C15B C 0.8868(3) 0.3311(3) 0.7118(3) 0.0469(10) Uani 1 1 d . .
H15C H 0.9068 0.3763 0.7536 0.056 Uiso 1 1 calc R U
H15D H 0.8706 0.3626 0.6632 0.056 Uiso 1 1 calc R U
C16B C 0.9674(3) 0.2697(3) 0.7008(2) 0.0409(9) Uani 1 1 d . .
C17B C 0.9896(3) 0.2171(3) 0.7763(3) 0.0459(10) Uani 1 1 d . .
C18B C 0.9481(3) 0.1993(3) 0.6281(3) 0.0465(10) Uani 1 1 d . .
C19B C 0.8735(3) 0.2327(3) 0.5632(3) 0.0498(11) Uani 1 1 d . .
C20B C 0.8241(3) 0.0910(3) 0.5921(3) 0.0523(11) Uani 1 1 d . .
C21B C 0.7721(4) 0.0101(4) 0.5886(3) 0.0677(14) Uani 1 1 d . .
H21B H 0.7158 0.0022 0.5560 0.081 Uiso 1 1 calc R U
C22B C 0.8065(4) -0.0573(4) 0.6344(3) 0.0693(14) Uani 1 1 d . .
H22B H 0.7728 -0.1124 0.6335 0.083 Uiso 1 1 calc R U
C23B C 0.8902(4) -0.0459(4) 0.6824(3) 0.0715(15) Uani 1 1 d . .
H23B H 0.9132 -0.0937 0.7120 0.086 Uiso 1 1 calc R U
C24B C 0.9393(3) 0.0347(3) 0.6869(3) 0.0566(12) Uani 1 1 d . .
H24B H 0.9950 0.0422 0.7204 0.068 Uiso 1 1 calc R U
C25B C 0.9068(3) 0.1058(3) 0.6416(3) 0.0442(10) Uani 1 1 d . .
C26B C 1.0410(4) 0.1453(4) 0.5230(3) 0.0691(14) Uani 1 1 d . .
H26D H 1.0048 0.0893 0.5217 0.104 Uiso 1 1 calc R U
H26E H 1.1045 0.1331 0.5152 0.104 Uiso 1 1 calc R U
H26F H 1.0148 0.1827 0.4815 0.104 Uiso 1 1 calc R U
C27B C 1.0811(3) 0.2836(3) 0.6037(3) 0.0557(12) Uani 1 1 d . .
H27C H 1.0535 0.3186 0.5604 0.067 Uiso 1 1 calc R U
H27D H 1.1481 0.2822 0.6012 0.067 Uiso 1 1 calc R U
C28B C 1.0604(3) 0.3230(3) 0.6824(3) 0.0489(11) Uani 1 1 d . .
H28B H 1.1106 0.3048 0.7219 0.059 Uiso 1 1 calc R U
C29B C 1.0599(3) 0.4260(3) 0.6886(3) 0.0488(11) Uani 1 1 d . .
C30B C 1.0215(3) 0.4769(3) 0.6262(3) 0.0607(13) Uani 1 1 d . .
H30B H 0.9916 0.4469 0.5809 0.073 Uiso 1 1 calc R U
C31B C 1.0261(4) 0.5677(4) 0.6294(4) 0.0744(16) Uani 1 1 d . .
H31B H 0.9989 0.5993 0.5869 0.089 Uiso 1 1 calc R U
C32B C 1.0708(4) 0.6144(4) 0.6950(4) 0.0691(14) Uani 1 1 d . .
C33B C 1.1095(4) 0.5698(4) 0.7592(3) 0.0691(14) Uani 1 1 d . .
H33B H 1.1389 0.6015 0.8039 0.083 Uiso 1 1 calc R U
C34B C 1.1035(3) 0.4749(4) 0.7556(3) 0.0608(13) Uani 1 1 d . .
N1B N 0.7487(3) 0.2070(3) 0.8459(2) 0.0543(10) Uani 1 1 d . .
N2B N 0.7117(3) 0.1377(3) 0.9659(3) 0.0724(12) Uani 1 1 d . .
N3B N 0.7610(4) 0.0977(4) 1.0297(3) 0.0861(15) Uani 1 1 d . .
N4B N 1.0391(3) 0.1925(3) 0.6001(2) 0.0516(9) Uani 1 1 d . .
N5B N 0.8061(3) 0.1677(3) 0.5471(2) 0.0575(10) Uani 1 1 d . .
H5B1 H 0.7576 0.1724 0.5132 0.069 Uiso 1 1 calc R U
O1B O 1.0651(2) 0.1876(2) 0.7952(2) 0.0625(9) Uani 1 1 d . .
O2B O 0.8768(2) 0.3054(2) 0.52926(18) 0.0579(8) Uani 1 1 d . .
Cl1B Cl 1.15469(12) 0.41994(12) 0.83586(9) 0.0884(5) Uani 1 1 d . .
Cl2B Cl 1.07917(14) 0.73154(12) 0.69788(13) 0.1083(6) Uani 1 1 d . .

loop_
_atom_site_aniso_label
_atom_site_aniso_U_11
_atom_site_aniso_U_22
_atom_site_aniso_U_33
_atom_site_aniso_U_23
_atom_site_aniso_U_13
_atom_site_aniso_U_12
C1A 0.107(2) 0.103(2) 0.092(2) -0.0170(16) 0.0461(17) -0.0299(18)
C2A 0.107(2) 0.103(2) 0.092(2) -0.0170(16) 0.0461(17) -0.0299(18)
C3A 0.107(2) 0.103(2) 0.092(2) -0.0170(16) 0.0461(17) -0.0299(18)
C4A 0.107(2) 0.103(2) 0.092(2) -0.0170(16) 0.0461(17) -0.0299(18)
C5A 0.107(2) 0.103(2) 0.092(2) -0.0170(16) 0.0461(17) -0.0299(18)
C6A 0.107(2) 0.103(2) 0.092(2) -0.0170(16) 0.0461(17) -0.0299(18)
C7A 0.079(4) 0.064(3) 0.054(3) 0.012(2) 0.007(3) 0.003(3)
C8A 0.099(4) 0.089(4) 0.050(3) 0.009(3) 0.000(3) 0.000(3)
C9A 0.067(3) 0.053(3) 0.044(3) 0.008(2) 0.009(2) -0.005(2)
C10A 0.067(3) 0.048(3) 0.057(3) -0.004(2) 0.015(2) -0.008(2)
C11A 0.047(2) 0.051(3) 0.048(3) -0.001(2) 0.002(2) 0.002(2)
C12A 0.051(2) 0.035(2) 0.040(2) -0.0001(18) 0.0059(19) -0.0022(18)
C13A 0.048(2) 0.039(2) 0.046(2) -0.0017(19) 0.009(2) -0.0024(19)
C14A 0.048(3) 0.056(3) 0.054(3) 0.001(2) 0.006(2) 0.006(2)
C15A 0.041(2) 0.047(2) 0.051(3) 0.005(2) 0.0023(19) 0.0064(19)
C16A 0.038(2) 0.037(2) 0.041(2) 0.0016(17) 0.0014(17) 0.0005(17)
C17A 0.038(2) 0.037(2) 0.046(2) -0.0027(18) 0.0007(18) 0.0008(18)
C18A 0.043(2) 0.042(2) 0.045(2) 0.0060(19) -0.0017(19) 0.0002(18)
C19A 0.041(2) 0.052(3) 0.053(3) -0.002(2) -0.004(2) -0.004(2)
C20A 0.052(3) 0.051(3) 0.048(3) -0.003(2) 0.005(2) -0.004(2)
C21A 0.071(3) 0.059(3) 0.074(4) -0.004(3) 0.012(3) -0.020(3)
C22A 0.093(4) 0.061(3) 0.077(4) -0.002(3) 0.023(3) -0.027(3)
C23A 0.095(4) 0.051(3) 0.058(3) 0.012(2) 0.017(3) 0.010(3)
C24A 0.066(3) 0.047(3) 0.051(3) 0.004(2) 0.008(2) 0.001(2)
C25A 0.051(3) 0.043(2) 0.045(2) 0.0008(19) 0.006(2) -0.003(2)
C26A 0.086(4) 0.048(3) 0.058(3) -0.002(2) 0.015(3) 0.001(3)
C27A 0.053(3) 0.049(3) 0.051(3) 0.004(2) 0.009(2) -0.002(2)
C28A 0.038(2) 0.044(2) 0.045(2) 0.0041(19) 0.0022(18) -0.0014(18)
C29A 0.045(2) 0.037(2) 0.055(3) -0.001(2) 0.009(2) -0.0047(19)
C30A 0.060(3) 0.048(3) 0.049(3) 0.004(2) 0.000(2) -0.001(2)
C31A 0.063(3) 0.049(3) 0.063(3) 0.012(2) 0.007(2) 0.006(2)
C32A 0.071(3) 0.049(3) 0.060(3) 0.006(2) 0.021(3) 0.005(2)
C33A 0.064(3) 0.047(3) 0.049(3) -0.007(2) 0.013(2) -0.012(2)
C34A 0.049(2) 0.051(3) 0.046(3) -0.002(2) 0.008(2) -0.006(2)
N1A 0.051(2) 0.049(2) 0.050(2) 0.0000(18) 0.0113(18) -0.0028(17)
N2A 0.074(3) 0.075(3) 0.053(3) 0.009(2) 0.019(2) -0.006(2)
N3A 0.089(3) 0.076(3) 0.053(3) 0.011(2) 0.014(2) -0.007(3)
N4A 0.056(2) 0.0389(19) 0.043(2) 0.0027(16) 0.0076(17) 0.0001(16)
N5A 0.044(2) 0.059(2) 0.057(2) 0.0047(19) -0.0040(17) -0.0068(18)
O1A 0.064(2) 0.0524(19) 0.061(2) 0.0102(16) -0.0110(16) 0.0032(16)
O2A 0.0461(18) 0.065(2) 0.058(2) 0.0176(16) 0.0101(14) 0.0124(15)
Cl1A 0.0783(9) 0.0711(9) 0.0601(8) 0.0012(6) -0.0076(6) -0.0022(7)
Cl2A 0.1186(13) 0.0504(8) 0.0965(11) 0.0058(7) 0.0216(9) 0.0009(8)
C1B 0.094(2) 0.113(2) 0.104(2) -0.0331(19) 0.0466(16) -0.0216(18)
C2B 0.094(2) 0.113(2) 0.104(2) -0.0331(19) 0.0466(16) -0.0216(18)
C3B 0.094(2) 0.113(2) 0.104(2) -0.0331(19) 0.0466(16) -0.0216(18)
C4B 0.094(2) 0.113(2) 0.104(2) -0.0331(19) 0.0466(16) -0.0216(18)
C5B 0.094(2) 0.113(2) 0.104(2) -0.0331(19) 0.0466(16) -0.0216(18)
C6B 0.094(2) 0.113(2) 0.104(2) -0.0331(19) 0.0466(16) -0.0216(18)
C7B 0.092(4) 0.082(4) 0.066(4) 0.015(3) 0.028(3) -0.001(3)
C8B 0.118(6) 0.174(8) 0.094(5) 0.067(5) 0.014(4) -0.004(6)
C9B 0.075(3) 0.057(3) 0.049(3) 0.009(2) 0.012(2) -0.008(3)
C10B 0.073(3) 0.059(3) 0.046(3) -0.006(2) 0.022(2) -0.012(2)
C11B 0.064(3) 0.060(3) 0.059(3) 0.013(2) 0.008(2) -0.002(2)
C12B 0.048(2) 0.051(3) 0.043(2) 0.002(2) 0.0054(19) -0.002(2)
C13B 0.052(3) 0.048(3) 0.046(2) 0.002(2) 0.006(2) -0.008(2)
C14B 0.043(2) 0.059(3) 0.058(3) 0.003(2) 0.013(2) 0.003(2)
C15B 0.047(2) 0.044(2) 0.051(3) 0.009(2) 0.006(2) 0.0009(19)
C16B 0.038(2) 0.044(2) 0.042(2) 0.0059(18) 0.0061(17) -0.0025(18)
C17B 0.045(2) 0.048(2) 0.044(2) 0.0042(19) 0.0041(19) -0.002(2)
C18B 0.043(2) 0.053(3) 0.045(2) 0.006(2) 0.0087(19) -0.003(2)
C19B 0.051(3) 0.051(3) 0.047(3) 0.001(2) 0.003(2) -0.001(2)
C20B 0.053(3) 0.055(3) 0.050(3) 0.007(2) 0.007(2) 0.000(2)
C21B 0.061(3) 0.070(3) 0.070(3) -0.004(3) 0.006(3) -0.016(3)
C22B 0.077(4) 0.054(3) 0.077(4) 0.004(3) 0.015(3) -0.015(3)
C23B 0.073(4) 0.060(3) 0.083(4) 0.019(3) 0.009(3) 0.007(3)
C24B 0.054(3) 0.055(3) 0.061(3) 0.012(2) 0.006(2) 0.004(2)
C25B 0.044(2) 0.044(2) 0.046(2) 0.0029(19) 0.0098(19) 0.0018(19)
C26B 0.073(3) 0.071(3) 0.063(3) -0.004(3) 0.010(3) -0.001(3)
C27B 0.052(3) 0.054(3) 0.063(3) 0.011(2) 0.015(2) 0.000(2)
C28B 0.036(2) 0.052(3) 0.058(3) 0.012(2) 0.001(2) -0.0022(19)
C29B 0.036(2) 0.054(3) 0.055(3) 0.004(2) 0.003(2) -0.004(2)
C30B 0.059(3) 0.055(3) 0.066(3) 0.000(2) -0.002(2) -0.002(2)
C31B 0.073(4) 0.068(4) 0.081(4) 0.021(3) -0.003(3) 0.003(3)
C32B 0.067(3) 0.061(3) 0.078(4) 0.001(3) 0.005(3) -0.005(3)
C33B 0.061(3) 0.077(4) 0.068(3) -0.003(3) 0.006(3) -0.007(3)
C34B 0.049(3) 0.069(3) 0.064(3) -0.001(3) 0.009(2) -0.002(2)
N1B 0.060(2) 0.054(2) 0.049(2) -0.0026(18) 0.0137(19) -0.0094(18)
N2B 0.079(3) 0.078(3) 0.062(3) -0.002(2) 0.024(2) -0.021(2)
N3B 0.113(4) 0.089(4) 0.061(3) 0.016(3) 0.030(3) -0.007(3)
N4B 0.049(2) 0.056(2) 0.051(2) -0.0001(18) 0.0118(17) -0.0034(18)
N5B 0.054(2) 0.059(2) 0.056(2) 0.0085(19) -0.0088(18) -0.0024(19)
O1B 0.0491(19) 0.078(2) 0.062(2) 0.0213(18) 0.0044(15) 0.0080(17)
O2B 0.065(2) 0.056(2) 0.0525(19) 0.0148(16) 0.0022(15) -0.0003(16)
Cl1B 0.0976(11) 0.1001(12) 0.0630(9) 0.0070(8) -0.0094(8) -0.0050(9)
Cl2B 0.1066(13) 0.0705(10) 0.1455(17) 0.0004(10) 0.0074(12) -0.0037(9)

loop_
_atom_type_symbol
_atom_type_description
_atom_type_scat_dispersion_real
_atom_type_scat_dispersion_imag
_atom_type_scat_source
C C 0.0033 0.0016 'International Tables Vol C Tables 4.2.6.8 and 6.1.1.4'
H H 0.0000 0.0000 'International Tables Vol C Tables 4.2.6.8 and 6.1.1.4'
N N 0.0061 0.0033 'International Tables Vol C Tables 4.2.6.8 and 6.1.1.4'
O O 0.0106 0.0060 'International Tables Vol C Tables 4.2.6.8 and 6.1.1.4'
Cl Cl 0.1484 0.1585 'International Tables Vol C Tables 4.2.6.8 and 6.1.1.4'

loop_
_geom_angle_atom_site_label_1
_geom_angle_atom_site_label_2
_geom_angle_atom_site_label_3
_geom_angle
N2A C1A C6A 121.6(6)
N2A C1A C2A 121.1(5)
C6A C1A C2A 117.3(6)
C3A C2A C1A 124.7(7)
C3A C2A H2A 117.6
C1A C2A H2A 117.6
C4A C3A C2A 116.3(7)
C4A C3A H3A 121.9
C2A C3A H3A 121.9
C5A C4A C3A 120.6(7)
C5A C4A H4A 119.7
C3A C4A H4A 119.7
C4A C5A C6A 122.8(7)
C4A C5A H5A 118.6
C6A C5A H5A 118.6
C1A C6A C5A 118.2(6)
C1A C6A H6A 120.9
C5A C6A H6A 120.9
N3A C7A C9A 110.8(5)
N3A C7A C8A 122.4(5)
C9A C7A C8A 126.8(5)
C7A C8A H8A1 109.5
C7A C8A H8A2 109.5
H8A1 C8A H8A2 109.5
C7A C8A H8A3 109.5
H8A1 C8A H8A3 109.5
H8A2 C8A H8A3 109.5
C11A C9A C10A 116.6(4)
C11A C9A C7A 137.8(5)
C10A C9A C7A 105.4(4)
N1A C10A N2A 128.2(5)
N1A C10A C9A 126.6(5)
N2A C10A C9A 105.1(4)
C9A C11A C12A 118.3(4)
C9A C11A H11A 120.9
C12A C11A H11A 120.9
C11A C12A C13A 119.9(4)
C11A C12A C17A 119.0(4)
C13A C12A C17A 121.2(4)
N1A C13A C12A 124.3(4)
N1A C13A C14A 116.3(4)
C12A C13A C14A 119.3(4)
C15A C14A C13A 113.1(4)
C15A C14A H14A 109.0
C13A C14A H14A 109.0
C15A C14A H14B 109.0
C13A C14A H14B 109.0
H14A C14A H14B 107.8
C14A C15A C16A 113.1(4)
C14A C15A H15A 109.0
C16A C15A H15A 109.0
C14A C15A H15B 109.0
C16A C15A H15B 109.0
H15A C15A H15B 107.8
C17A C16A C15A 108.3(3)
C17A C16A C18A 109.3(3)
C15A C16A C18A 114.1(3)
C17A C16A C28A 107.9(3)
C15A C16A C28A 113.9(3)
C18A C16A C28A 103.2(3)
O2A C17A C12A 118.9(4)
O2A C17A C16A 123.0(4)
C12A C17A C16A 118.1(3)
N4A C18A C25A 110.6(3)
N4A C18A C19A 111.1(3)
C25A C18A C19A 101.4(3)
N4A C18A C16A 102.7(3)
C25A C18A C16A 120.3(3)
C19A C18A C16A 110.9(3)
O1A C19A N5A 125.7(4)
O1A C19A C18A 125.3(4)
N5A C19A C18A 108.9(4)
C21A C20A C25A 121.7(5)
C21A C20A N5A 127.4(4)
C25A C20A N5A 110.9(4)
C22A C21A C20A 118.3(5)
C22A C21A H21A 120.9
C20A C21A H21A 120.9
C21A C22A C23A 122.9(5)
C21A C22A H22A 118.5
C23A C22A H22A 118.5
C22A C23A C24A 118.7(5)
C22A C23A H23A 120.7
C24A C23A H23A 120.7
C25A C24A C23A 117.9(5)
C25A C24A H24A 121.1
C23A C24A H24A 121.1
C24A C25A C20A 120.5(4)
C24A C25A C18A 130.9(4)
C20A C25A C18A 108.3(4)
N4A C26A H26A 109.5
N4A C26A H26B 109.5
H26A C26A H26B 109.5
N4A C26A H26C 109.5
H26A C26A H26C 109.5
H26B C26A H26C 109.5
N4A C27A C28A 103.0(3)
N4A C27A H27A 111.2
C28A C27A H27A 111.2
N4A C27A H27B 111.2
C28A C27A H27B 111.2
H27A C27A H27B 109.1
C29A C28A C27A 114.2(3)
C29A C28A C16A 117.5(3)
C27A C28A C16A 105.6(3)
C29A C28A H28A 106.3
C27A C28A H28A 106.3
C16A C28A H28A 106.3
C34A C29A C30A 114.1(4)
C34A C29A C28A 122.6(4)
C30A C29A C28A 123.3(4)
C31A C30A C29A 123.0(4)
C31A C30A H30A 118.5
C29A C30A H30A 118.5
C30A C31A C32A 120.1(4)
C30A C31A H31A 119.9
C32A C31A H31A 119.9
C33A C32A C31A 119.4(4)
C33A C32A Cl2A 119.9(4)
C31A C32A Cl2A 120.6(4)
C32A C33A C34A 120.2(4)
C32A C33A H33A 119.9
C34A C33A H33A 119.9
C33A C34A C29A 123.0(4)
C33A C34A Cl1A 117.1(3)
C29A C34A Cl1A 119.8(3)
C10A N1A C13A 113.9(4)
C10A N2A C1A 129.3(5)
C10A N2A N3A 112.1(4)
C1A N2A N3A 117.9(4)
C7A N3A N2A 106.5(4)
C26A N4A C27A 113.3(3)
C26A N4A C18A 114.9(4)
C27A N4A C18A 106.2(3)
C19A N5A C20A 110.5(4)
C19A N5A H5A1 124.8
C20A N5A H5A1 124.8
C2B C1B C6B 120.1(7)
C2B C1B N2B 121.7(5)
C6B C1B N2B 118.2(6)
C1B C2B C3B 118.7(7)
C1B C2B H2B 120.6
C3B C2B H2B 120.6
C2B C3B C4B 119.8(7)
C2B C3B H3B 120.1
C4B C3B H3B 120.1
C5B C4B C3B 122.6(7)
C5B C4B H4B 118.7
C3B C4B H4B 118.7
C4B C5B C6B 116.3(7)
C4B C5B H5B 121.9
C6B C5B H5B 121.9
C1B C6B C5B 122.4(7)
C1B C6B H6B 118.8
C5B C6B H6B 118.8
N3B C7B C9B 111.3(6)
N3B C7B C8B 119.9(6)
C9B C7B C8B 128.8(6)
C7B C8B H8B1 109.5
C7B C8B H8B2 109.5
H8B1 C8B H8B2 109.5
C7B C8B H8B3 109.5
H8B1 C8B H8B3 109.5
H8B2 C8B H8B3 109.5
C11B C9B C10B 117.4(4)
C11B C9B C7B 138.1(5)
C10B C9B C7B 104.5(5)
N1B C10B N2B 127.5(5)
N1B C10B C9B 125.6(4)
N2B C10B C9B 106.8(5)
C12B C11B C9B 118.7(5)
C12B C11B H11B 120.7
C9B C11B H11B 120.7
C11B C12B C13B 119.2(4)
C11B C12B C17B 119.5(4)
C13B C12B C17B 121.3(4)
N1B C13B C12B 123.1(4)
N1B C13B C14B 117.5(4)
C12B C13B C14B 119.4(4)
C13B C14B C15B 112.4(4)
C13B C14B H14C 109.1
C15B C14B H14C 109.1
C13B C14B H14D 109.1
C15B C14B H14D 109.1
H14C C14B H14D 107.9
C14B C15B C16B 112.2(4)
C14B C15B H15C 109.2
C16B C15B H15C 109.2
C14B C15B H15D 109.2
C16B C15B H15D 109.2
H15C C15B H15D 107.9
C15B C16B C17B 108.8(3)
C15B C16B C18B 114.6(3)
C17B C16B C18B 108.3(3)
C15B C16B C28B 113.6(3)
C17B C16B C28B 108.5(3)
C18B C16B C28B 102.7(3)
O1B C17B C12B 118.8(4)
O1B C17B C16B 122.7(4)
C12B C17B C16B 118.5(4)
N4B C18B C25B 110.4(4)
N4B C18B C19B 112.3(3)
C25B C18B C19B 100.7(3)
N4B C18B C16B 103.2(3)
C25B C18B C16B 119.0(3)
C19B C18B C16B 111.6(3)
O2B C19B N5B 125.0(4)
O2B C19B C18B 126.3(4)
N5B C19B C18B 108.6(4)
C21B C20B C25B 122.7(4)
C21B C20B N5B 127.8(4)
C25B C20B N5B 109.5(4)
C22B C21B C20B 117.5(5)
C22B C21B H21B 121.3
C20B C21B H21B 121.3
C21B C22B C23B 121.3(5)
C21B C22B H22B 119.3
C23B C22B H22B 119.3
C24B C23B C22B 120.6(5)
C24B C23B H23B 119.7
C22B C23B H23B 119.7
C23B C24B C25B 120.1(5)
C23B C24B H24B 119.9
C25B C24B H24B 119.9
C24B C25B C20B 117.7(4)
C24B C25B C18B 132.8(4)
C20B C25B C18B 109.2(4)
N4B C26B H26D 109.5
N4B C26B H26E 109.5
H26D C26B H26E 109.5
N4B C26B H26F 109.5
H26D C26B H26F 109.5
H26E C26B H26F 109.5
N4B C27B C28B 104.4(4)
N4B C27B H27C 110.9
C28B C27B H27C 110.9
N4B C27B H27D 110.9
C28B C27B H27D 110.9
H27C C27B H27D 108.9
C27B C28B C29B 115.5(4)
C27B C28B C16B 104.8(4)
C29B C28B C16B 116.3(4)
C27B C28B H28B 106.5
C29B C28B H28B 106.5
C16B C28B H28B 106.5
C30B C29B C34B 116.3(4)
C30B C29B C28B 122.0(4)
C34B C29B C28B 121.5(4)
C31B C30B C29B 122.2(5)
C31B C30B H30B 118.9
C29B C30B H30B 118.9
C30B C31B C32B 120.6(5)
C30B C31B H31B 119.7
C32B C31B H31B 119.7
C33B C32B C31B 121.0(5)
C33B C32B Cl2B 118.5(4)
C31B C32B Cl2B 120.5(4)
C32B C33B C34B 117.9(5)
C32B C33B H33B 121.0
C34B C33B H33B 121.0
C29B C34B C33B 121.9(5)
C29B C34B Cl1B 120.8(4)
C33B C34B Cl1B 117.3(4)
C13B N1B C10B 115.8(4)
C10B N2B N3B 110.3(5)
C10B N2B C1B 130.3(5)
N3B N2B C1B 119.3(5)
C7B N3B N2B 107.0(5)
C18B N4B C27B 106.8(4)
C18B N4B C26B 116.3(4)
C27B N4B C26B 113.3(4)
C19B N5B C20B 112.0(4)
C19B N5B H5B1 124.0
C20B N5B H5B1 124.0

loop_
_geom_bond_atom_site_label_1
_geom_bond_atom_site_label_2
_geom_bond_distance
C1A N2A 1.381(8)
C1A C6A 1.399(5)
C1A C2A 1.400(4)
C2A C3A 1.397(4)
C2A H2A 0.9300
C3A C4A 1.385(4)
C3A H3A 0.9300
C4A C5A 1.375(5)
C4A H4A 0.9300
C5A C6A 1.402(4)
C5A H5A 0.9300
C6A H6A 0.9300
C7A N3A 1.323(7)
C7A C9A 1.437(7)
C7A C8A 1.478(8)
C8A H8A1 0.9600
C8A H8A2 0.9600
C8A H8A3 0.9600
C9A C11A 1.367(7)
C9A C10A 1.431(7)
C10A N1A 1.317(6)
C10A N2A 1.374(6)
C11A C12A 1.366(6)
C11A H11A 0.9300
C12A C13A 1.404(6)
C12A C17A 1.500(6)
C13A N1A 1.332(6)
C13A C14A 1.487(6)
C14A C15A 1.483(6)
C14A H14A 0.9700
C14A H14B 0.9700
C15A C16A 1.523(6)
C15A H15A 0.9700
C15A H15B 0.9700
C16A C17A 1.517(5)
C16A C18A 1.565(6)
C16A C28A 1.590(6)
C17A O2A 1.216(5)
C18A N4A 1.477(6)
C18A C25A 1.514(6)
C18A C19A 1.557(6)
C19A O1A 1.224(5)
C19A N5A 1.337(6)
C20A C21A 1.373(7)
C20A C25A 1.372(6)
C20A N5A 1.419(6)
C21A C22A 1.317(8)
C21A H21A 0.9300
C22A C23A 1.393(8)
C22A H22A 0.9300
C23A C24A 1.412(7)
C23A H23A 0.9300
C24A C25A 1.368(6)
C24A H24A 0.9300
C26A N4A 1.453(6)
C26A H26A 0.9600
C26A H26B 0.9600
C26A H26C 0.9600
C27A N4A 1.469(6)
C27A C28A 1.527(6)
C27A H27A 0.9700
C27A H27B 0.9700
C28A C29A 1.497(6)
C28A H28A 0.9800
C29A C34A 1.394(6)
C29A C30A 1.399(6)
C30A C31A 1.347(6)
C30A H30A 0.9300
C31A C32A 1.380(7)
C31A H31A 0.9300
C32A C33A 1.341(7)
C32A Cl2A 1.727(5)
C33A C34A 1.368(6)
C33A H33A 0.9300
C34A Cl1A 1.746(5)
N2A N3A 1.387(6)
N5A H5A1 0.8600
C1B C2B 1.386(4)
C1B C6B 1.386(5)
C1B N2B 1.420(8)
C2B C3B 1.391(5)
C2B H2B 0.9300
C3B C4B 1.394(4)
C3B H3B 0.9300
C4B C5B 1.383(5)
C4B H4B 0.9300
C5B C6B 1.393(4)
C5B H5B 0.9300
C6B H6B 0.9300
C7B N3B 1.285(8)
C7B C9B 1.417(7)
C7B C8B 1.520(10)
C8B H8B1 0.9600
C8B H8B2 0.9600
C8B H8B3 0.9600
C9B C11B 1.392(7)
C9B C10B 1.401(7)
C10B N1B 1.342(6)
C10B N2B 1.346(6)
C11B C12B 1.376(6)
C11B H11B 0.9300
C12B C13B 1.425(6)
C12B C17B 1.495(6)
C13B N1B 1.333(6)
C13B C14B 1.466(6)
C14B C15B 1.520(6)
C14B H14C 0.9700
C14B H14D 0.9700
C15B C16B 1.524(6)
C15B H15C 0.9700
C15B H15D 0.9700
C16B C17B 1.529(6)
C16B C18B 1.582(6)
C16B C28B 1.593(6)
C17B O1B 1.200(5)
C18B N4B 1.447(6)
C18B C25B 1.519(6)
C18B C19B 1.555(6)
C19B O2B 1.237(5)
C19B N5B 1.338(6)
C20B C21B 1.382(7)
C20B C25B 1.383(6)
C20B N5B 1.403(6)
C21B C22B 1.358(8)
C21B H21B 0.9300
C22B C23B 1.378(8)
C22B H22B 0.9300
C23B C24B 1.358(7)
C23B H23B 0.9300
C24B C25B 1.386(6)
C24B H24B 0.9300
C26B N4B 1.468(6)
C26B H26D 0.9600
C26B H26E 0.9600
C26B H26F 0.9600
C27B N4B 1.452(6)
C27B C28B 1.505(7)
C27B H27C 0.9700
C27B H27D 0.9700
C28B C29B 1.524(6)
C28B H28B 0.9800
C29B C30B 1.393(7)
C29B C34B 1.402(7)
C30B C31B 1.340(7)
C30B H30B 0.9300
C31B C32B 1.374(8)
C31B H31B 0.9300
C32B C33B 1.367(8)
C32B Cl2B 1.730(6)
C33B C34B 1.402(7)
C33B H33B 0.9300
C34B Cl1B 1.717(5)
N2B N3B 1.388(7)
N5B H5B1 0.8600

loop_
_geom_torsion_atom_site_label_1
_geom_torsion_atom_site_label_2
_geom_torsion_atom_site_label_3
_geom_torsion_atom_site_label_4
_geom_torsion
N2A C1A C2A C3A 179.6(6)
C6A C1A C2A C3A 1.9(10)
C1A C2A C3A C4A 0.1(10)
C2A C3A C4A C5A -0.4(10)
C3A C4A C5A C6A -1.4(10)
N2A C1A C6A C5A 178.8(6)
C2A C1A C6A C5A -3.5(10)
C4A C5A C6A C1A 3.4(10)
N3A C7A C9A C11A 173.4(6)
C8A C7A C9A C11A -8.0(10)
N3A C7A C9A C10A -1.5(6)
C8A C7A C9A C10A 177.1(5)
C11A C9A C10A N1A 6.4(7)
C7A C9A C10A N1A -177.4(5)
C11A C9A C10A N2A -175.5(4)
C7A C9A C10A N2A 0.7(5)
C10A C9A C11A C12A -4.5(6)
C7A C9A C11A C12A -179.1(5)
C9A C11A C12A C13A -0.3(6)
C9A C11A C12A C17A 178.5(4)
C11A C12A C13A N1A 4.7(6)
C17A C12A C13A N1A -174.1(4)
C11A C12A C13A C14A -171.1(4)
C17A C12A C13A C14A 10.0(6)
N1A C13A C14A C15A -157.7(4)
C12A C13A C14A C15A 18.4(6)
C13A C14A C15A C16A -53.9(5)
C14A C15A C16A C17A 57.9(4)
C14A C15A C16A C18A -64.0(5)
C14A C15A C16A C28A 177.8(3)
C11A C12A C17A O2A -4.1(6)
C13A C12A C17A O2A 174.7(4)
C11A C12A C17A C16A 177.4(4)
C13A C12A C17A C16A -3.7(6)
C15A C16A C17A O2A 152.7(4)
C18A C16A C17A O2A -82.4(5)
C28A C16A C17A O2A 29.1(5)
C15A C16A C17A C12A -28.9(5)
C18A C16A C17A C12A 95.9(4)
C28A C16A C17A C12A -152.6(3)
C17A C16A C18A N4A 89.5(4)
C15A C16A C18A N4A -149.1(3)
C28A C16A C18A N4A -25.0(3)
C17A C16A C18A C25A -33.8(5)
C15A C16A C18A C25A 87.5(4)
C28A C16A C18A C25A -148.4(4)
C17A C16A C18A C19A -151.7(4)
C15A C16A C18A C19A -30.3(5)
C28A C16A C18A C19A 93.8(4)
N4A C18A C19A O1A 59.4(6)
C25A C18A C19A O1A 177.0(4)
C16A C18A C19A O1A -54.1(6)
N4A C18A C19A N5A -116.8(4)
C25A C18A C19A N5A 0.8(5)
C16A C18A C19A N5A 129.7(4)
C25A C20A C21A C22A 2.3(8)
N5A C20A C21A C22A -177.0(5)
C20A C21A C22A C23A -0.1(9)
C21A C22A C23A C24A -0.4(9)
C22A C23A C24A C25A -1.0(7)
C23A C24A C25A C20A 3.1(7)
C23A C24A C25A C18A 175.9(4)
C21A C20A C25A C24A -3.8(7)
N5A C20A C25A C24A 175.5(4)
C21A C20A C25A C18A -178.1(4)
N5A C20A C25A C18A 1.3(5)
N4A C18A C25A C24A -56.7(6)
C19A C18A C25A C24A -174.7(5)
C16A C18A C25A C24A 62.7(7)
N4A C18A C25A C20A 116.7(4)
C19A C18A C25A C20A -1.2(5)
C16A C18A C25A C20A -123.8(4)
N4A C27A C28A C29A 155.8(3)
N4A C27A C28A C16A 25.3(4)
C17A C16A C28A C29A 115.8(4)
C15A C16A C28A C29A -4.4(5)
C18A C16A C28A C29A -128.6(4)
C17A C16A C28A C27A -115.6(3)
C15A C16A C28A C27A 124.2(4)
C18A C16A C28A C27A -0.1(4)
C27A C28A C29A C34A 141.2(4)
C16A C28A C29A C34A -94.5(5)
C27A C28A C29A C30A -39.1(6)
C16A C28A C29A C30A 85.3(5)
C34A C29A C30A C31A -2.1(7)
C28A C29A C30A C31A 178.1(4)
C29A C30A C31A C32A -0.6(8)
C30A C31A C32A C33A 1.8(8)
C30A C31A C32A Cl2A -179.9(4)
C31A C32A C33A C34A -0.2(7)
Cl2A C32A C33A C34A -178.5(4)
C32A C33A C34A C29A -2.7(7)
C32A C33A C34A Cl1A 178.0(4)
C30A C29A C34A C33A 3.8(7)
C28A C29A C34A C33A -176.5(4)
C30A C29A C34A Cl1A -177.0(3)
C28A C29A C34A Cl1A 2.8(6)
N2A C10A N1A C13A 180.0(5)
C9A C10A N1A C13A -2.4(7)
C12A C13A N1A C10A -3.2(6)
C14A C13A N1A C10A 172.7(4)
N1A C10A N2A C1A -11.3(9)
C9A C10A N2A C1A 170.7(5)
N1A C10A N2A N3A 178.3(5)
C9A C10A N2A N3A 0.3(5)
C6A C1A N2A C10A -162.7(6)
C2A C1A N2A C10A 19.6(10)
C6A C1A N2A N3A 7.2(9)
C2A C1A N2A N3A -170.5(5)
C9A C7A N3A N2A 1.6(6)
C8A C7A N3A N2A -177.0(5)
C10A N2A N3A C7A -1.2(6)
C1A N2A N3A C7A -172.8(5)
C28A C27A N4A C26A -170.4(4)
C28A C27A N4A C18A -43.4(4)
C25A C18A N4A C26A -61.2(4)
C19A C18A N4A C26A 50.6(5)
C16A C18A N4A C26A 169.3(3)
C25A C18A N4A C27A 172.8(3)
C19A C18A N4A C27A -75.4(4)
C16A C18A N4A C27A 43.2(4)
O1A C19A N5A C20A -176.3(5)
C18A C19A N5A C20A -0.1(5)
C21A C20A N5A C19A 178.5(5)
C25A C20A N5A C19A -0.8(6)
C6B C1B C2B C3B -2.7(10)
N2B C1B C2B C3B 176.5(6)
C1B C2B C3B C4B 1.7(10)
C2B C3B C4B C5B -0.8(10)
C3B C4B C5B C6B 0.8(10)
C2B C1B C6B C5B 2.8(11)
N2B C1B C6B C5B -176.3(6)
C4B C5B C6B C1B -1.9(10)
N3B C7B C9B C11B -179.2(6)
C8B C7B C9B C11B 0.9(12)
N3B C7B C9B C10B 2.3(7)
C8B C7B C9B C10B -177.5(7)
C11B C9B C10B N1B -3.5(8)
C7B C9B C10B N1B 175.3(5)
C11B C9B C10B N2B 179.8(4)
C7B C9B C10B N2B -1.4(6)
C10B C9B C11B C12B 1.5(7)
C7B C9B C11B C12B -176.8(6)
C9B C11B C12B C13B 2.3(7)
C9B C11B C12B C17B -177.4(4)
C11B C12B C13B N1B -4.8(7)
C17B C12B C13B N1B 174.9(4)
C11B C12B C13B C14B 175.7(4)
C17B C12B C13B C14B -4.6(6)
N1B C13B C14B C15B 155.4(4)
C12B C13B C14B C15B -25.1(6)
C13B C14B C15B C16B 57.2(5)
C14B C15B C16B C17B -56.3(5)
C14B C15B C16B C18B 65.1(5)
C14B C15B C16B C28B -177.3(4)
C11B C12B C17B O1B 4.7(7)
C13B C12B C17B O1B -174.9(4)
C11B C12B C17B C16B -176.9(4)
C13B C12B C17B C16B 3.5(6)
C15B C16B C17B O1B -155.2(4)
C18B C16B C17B O1B 79.6(5)
C28B C16B C17B O1B -31.1(6)
C15B C16B C17B C12B 26.5(5)
C18B C16B C17B C12B -98.7(4)
C28B C16B C17B C12B 150.6(4)
C15B C16B C18B N4B 145.7(3)
C17B C16B C18B N4B -92.6(4)
C28B C16B C18B N4B 22.1(4)
C15B C16B C18B C25B -91.6(4)
C17B C16B C18B C25B 30.1(5)
C28B C16B C18B C25B 144.8(4)
C15B C16B C18B C19B 24.9(5)
C17B C16B C18B C19B 146.7(4)
C28B C16B C18B C19B -98.7(4)
N4B C18B C19B O2B -59.5(6)
C25B C18B C19B O2B -176.9(4)
C16B C18B C19B O2B 55.8(6)
N4B C18B C19B N5B 117.7(4)
C25B C18B C19B N5B 0.3(5)
C16B C18B C19B N5B -127.0(4)
C25B C20B C21B C22B -1.9(8)
N5B C20B C21B C22B 175.7(5)
C20B C21B C22B C23B -0.4(9)
C21B C22B C23B C24B 2.1(9)
C22B C23B C24B C25B -1.5(8)
C23B C24B C25B C20B -0.6(7)
C23B C24B C25B C18B -174.1(5)
C21B C20B C25B C24B 2.3(7)
N5B C20B C25B C24B -175.7(4)
C21B C20B C25B C18B 177.3(5)
N5B C20B C25B C18B -0.7(5)
N4B C18B C25B C24B 55.4(6)
C19B C18B C25B C24B 174.2(5)
C16B C18B C25B C24B -63.6(7)
N4B C18B C25B C20B -118.5(4)
C19B C18B C25B C20B 0.3(5)
C16B C18B C25B C20B 122.5(4)
N4B C27B C28B C29B -156.0(3)
N4B C27B C28B C16B -26.7(4)
C15B C16B C28B C27B -121.6(4)
C17B C16B C28B C27B 117.3(4)
C18B C16B C28B C27B 2.7(4)
C15B C16B C28B C29B 7.3(5)
C17B C16B C28B C29B -113.9(4)
C18B C16B C28B C29B 131.5(4)
C27B C28B C29B C30B 39.9(6)
C16B C28B C29B C30B -83.6(6)
C27B C28B C29B C34B -136.0(5)
C16B C28B C29B C34B 100.6(5)
C34B C29B C30B C31B 0.4(8)
C28B C29B C30B C31B -175.6(5)
C29B C30B C31B C32B 0.9(9)
C30B C31B C32B C33B -1.7(9)
C30B C31B C32B Cl2B 178.4(5)
C31B C32B C33B C34B 1.0(8)
Cl2B C32B C33B C34B -179.1(4)
C30B C29B C34B C33B -1.1(7)
C28B C29B C34B C33B 175.0(4)
C30B C29B C34B Cl1B -179.2(4)
C28B C29B C34B Cl1B -3.1(6)
C32B C33B C34B C29B 0.3(8)
C32B C33B C34B Cl1B 178.6(4)
C12B C13B N1B C10B 2.9(6)
C14B C13B N1B C10B -177.6(4)
N2B C10B N1B C13B 177.3(5)
C9B C10B N1B C13B 1.3(7)
N1B C10B N2B N3B -176.5(5)
C9B C10B N2B N3B 0.1(6)
N1B C10B N2B C1B 7.3(9)
C9B C10B N2B C1B -176.1(6)
C2B C1B N2B C10B -1.4(10)
C6B C1B N2B C10B 177.8(6)
C2B C1B N2B N3B -177.3(6)
C6B C1B N2B N3B 1.9(9)
C9B C7B N3B N2B -2.3(7)
C8B C7B N3B N2B 177.6(6)
C10B N2B N3B C7B 1.4(6)
C1B N2B N3B C7B 178.1(5)
C25B C18B N4B C27B -169.1(3)
C19B C18B N4B C27B 79.5(4)
C16B C18B N4B C27B -40.9(4)
C25B C18B N4B C26B 63.4(5)
C19B C18B N4B C26B -48.1(5)
C16B C18B N4B C26B -168.4(4)
C28B C27B N4B C18B 43.5(4)
C28B C27B N4B C26B 172.8(4)
O2B C19B N5B C20B 176.5(4)
C18B C19B N5B C20B -0.7(5)
C21B C20B N5B C19B -177.0(5)
C25B C20B N5B C19B 0.9(6)

loop_
_platon_squeeze_void_nr
_platon_squeeze_void_average_x
_platon_squeeze_void_average_y
_platon_squeeze_void_average_z
_platon_squeeze_void_volume
_platon_squeeze_void_count_electrons
1 0.218 0.237 0.606 526.6 153.5
2 -0.218 0.763 0.370 525.7 155.4
3 0.168 0.751 0.369 5.4 -0.5
4 0.832 0.249 0.631 4.7 -0.5
